data_8102283
loop_
_publ_author_name
'Mei-Li Zhang'
'Xiao-Ming Gao'
'Dan-Jun Wang'
'Li Guo'
'Ji-Wu Wang'

_publ_section_title
;
 Crystal structure of N,N'-bis(4-hydroxy-3-methoxybenzyl)oxalamide,
 C18H20N2O6
;
_journal_issue 2
_journal_name_full 'Zeitschrift f\"ur Kristallographie - New Crystal Structures'
_journal_page_first 173
_journal_volume 223
_journal_year 2008
_chemical_formula_sum 'C18 H20 N2 O6'
_chemical_formula_weight 360.36
_space_group_IT_number 170
_symmetry_cell_setting hexagonal
_symmetry_space_group_name_Hall 'P 65'
_symmetry_space_group_name_H-M 'P 65'
_atom_sites_solution_hydrogens geom
_atom_sites_solution_primary direct
_atom_sites_solution_secondary difmap
_audit_creation_method SHELXL-97
_cell_angle_alpha 90.00
_cell_angle_beta 90.00
_cell_angle_gamma 120.00
_cell_formula_units_Z 6
_cell_length_a 10.58(2)
_cell_length_b 10.58(2)
_cell_length_c 26.58(7)
_cell_measurement_reflns_used 1649
_cell_measurement_temperature 296(2)
_cell_measurement_theta_max 18.46
_cell_measurement_theta_min 2.33
_cell_volume 2577(10)
_computing_cell_refinement 'Bruker SMART'
_computing_data_collection 'Bruker SMART'
_computing_data_reduction 'Bruker SAINT'
_computing_molecular_graphics 'Bruker SHELXTL'
_computing_publication_material 'Bruker SHELXTL'
_computing_structure_refinement 'SHELXL-97 (Sheldrick, 1997)'
_computing_structure_solution 'SHELXS-97 (Sheldrick, 1990)'
_diffrn_ambient_temperature 296(2)
_diffrn_measured_fraction_theta_full 0.998
_diffrn_measured_fraction_theta_max 0.998
_diffrn_measurement_device_type 'CCD area detector'
_diffrn_measurement_method 'phi and omega scans'
_diffrn_radiation_monochromator graphite
_diffrn_radiation_source 'fine-focus sealed tube'
_diffrn_radiation_type MoK\a
_diffrn_radiation_wavelength 0.71073
_diffrn_reflns_av_R_equivalents 0.1044
_diffrn_reflns_av_sigmaI/netI 0.0961
_diffrn_reflns_limit_h_max 10
_diffrn_reflns_limit_h_min -12
_diffrn_reflns_limit_k_max 12
_diffrn_reflns_limit_k_min -10
_diffrn_reflns_limit_l_max 31
_diffrn_reflns_limit_l_min -31
_diffrn_reflns_number 12547
_diffrn_reflns_theta_full 25.02
_diffrn_reflns_theta_max 25.02
_diffrn_reflns_theta_min 2.22
_exptl_absorpt_coefficient_mu 0.106
_exptl_absorpt_correction_T_max 0.9874
_exptl_absorpt_correction_T_min 0.9710
_exptl_absorpt_correction_type none
_exptl_crystal_density_diffrn 1.393
_exptl_crystal_density_meas 0
_exptl_crystal_density_method 'not measured'
_exptl_crystal_F_000 1140
_exptl_crystal_size_max 0.28
_exptl_crystal_size_mid 0.18
_exptl_crystal_size_min 0.12
_refine_diff_density_max 0.227
_refine_diff_density_min -0.213
_refine_diff_density_rms 0.061
_refine_ls_abs_structure_details 'Flack H D (1983), Acta Cryst. A39, 876-881'
_refine_ls_abs_structure_Flack 2(2)
_refine_ls_extinction_coef 0.021(3)
_refine_ls_extinction_expression Fc^*^=kFc[1+0.001xFc^2^\l^3^/sin(2\q)]^-1/4^
_refine_ls_extinction_method SHELXL
_refine_ls_goodness_of_fit_ref 1.002
_refine_ls_hydrogen_treatment mixed
_refine_ls_matrix_type full
_refine_ls_number_parameters 239
_refine_ls_number_reflns 3029
_refine_ls_number_restraints 1
_refine_ls_restrained_S_all 1.002
_refine_ls_R_factor_all 0.0980
_refine_ls_R_factor_gt 0.0637
_refine_ls_shift/su_max 0.000
_refine_ls_shift/su_mean 0.000
_refine_ls_structure_factor_coef Fsqd
_refine_ls_weighting_details 'calc w=1/[\s^2^(Fo^2^)+(0.0882P)^2^+0.0000P] where P=(Fo^2^+2Fc^2^)/3'
_refine_ls_weighting_scheme calc
_refine_ls_wR_factor_gt 0.1466
_refine_ls_wR_factor_ref 0.1729
_reflns_number_gt 1976
_reflns_number_total 3029
_reflns_threshold_expression >2sigma(I)
_cod_data_source_file 1267-2263.cff
_cod_data_source_block 1
_cod_depositor_comments
;
The following automatic conversions were performed:
'_symmetry_cell_setting' value 'Hexagonal' changed to 'hexagonal'
according to '/home/saulius/struct/CIF-dictionaries/cif_core.dic'
dictionary named 'cif_core.dic' version 2.4.1 from 2010-06-29.

Automatic conversion script
Id: cif_fix_enum 1555 2011-01-17 13:19:09Z saulius 
;
_cod_original_sg_symbol_H-M P6(5)
_cod_database_code 8102283

loop_
_symmetry_equiv_pos_as_xyz
'x, y, z'
'-y, x-y, z+2/3'
'-x+y, -x, z+1/3'
'-x, -y, z+1/2'
'y, -x+y, z+1/6'
'x-y, x, z+5/6'

loop_
_atom_site_label
_atom_site_type_symbol
_atom_site_fract_x
_atom_site_fract_y
_atom_site_fract_z
_atom_site_U_iso_or_equiv
_atom_site_adp_type
_atom_site_occupancy
_atom_site_symmetry_multiplicity
_atom_site_calc_flag
_atom_site_refinement_flags
_atom_site_disorder_assembly
_atom_site_disorder_group
N1 N 0.7638(4) 0.8692(4) -0.01080(15) 0.0488(10) Uani 1 1 d . . .
H1 H 0.7944 0.8268 -0.0310 0.059 Uiso 1 1 calc R . .
N2 N 0.8690(4) 0.7636(4) 0.09912(15) 0.0473(9) Uani 1 1 d . . .
H2A H 0.8264 0.7937 0.1194 0.057 Uiso 1 1 calc R . .
O1 O 1.0104(3) 1.5492(3) -0.02169(15) 0.0677(11) Uani 1 1 d . . .
H1A H 0.9660 1.5790 -0.0047 0.102 Uiso 1 1 calc R . .
O2 O 0.7651(4) 1.4115(3) 0.02746(17) 0.0721(12) Uani 1 1 d . . .
O3 O 0.7484(3) 0.9222(3) 0.07007(13) 0.0534(8) Uani 1 1 d . . .
O4 O 0.9217(3) 0.7484(3) 0.01862(13) 0.0533(8) Uani 1 1 d . . .
O5 O 1.4117(3) 0.7652(4) 0.06139(18) 0.0745(12) Uani 1 1 d . . .
O6 O 1.5481(3) 1.0102(3) 0.11022(16) 0.0700(11) Uani 1 1 d . . .
H6 H 1.5790 0.9601 0.0976 0.105 Uiso 1 1 calc R . .
C1 C 0.9341(5) 1.4013(5) -0.0231(2) 0.0541(13) Uani 1 1 d . . .
C2 C 0.9870(5) 1.3281(5) -0.0491(3) 0.0682(17) Uani 1 1 d . . .
H2 H 1.0767 1.3790 -0.0653 0.082 Uiso 1 1 calc R . .
C3 C 0.9077(6) 1.1777(5) -0.0517(2) 0.0646(16) Uani 1 1 d . . .
H3 H 0.9441 1.1277 -0.0698 0.077 Uiso 1 1 calc R . .
C4 C 0.7769(5) 1.1023(4) -0.02801(19) 0.0472(11) Uani 1 1 d . . .
C5 C 0.7251(5) 1.1779(5) -0.0008(2) 0.0505(11) Uani 1 1 d . . .
H5 H 0.6360 1.1275 0.0157 0.061 Uiso 1 1 calc R . .
C6 C 0.8042(5) 1.3261(4) 0.0018(2) 0.0527(12) Uani 1 1 d . . .
C7 C 0.6336(5) 1.3463(6) 0.0539(2) 0.0722(16) Uani 1 1 d . . .
H7A H 0.5541 1.2945 0.0309 0.108 Uiso 1 1 calc R . .
H7B H 0.6223 1.4201 0.0709 0.108 Uiso 1 1 calc R . .
H7C H 0.6339 1.2793 0.0782 0.108 Uiso 1 1 calc R . .
C8 C 0.6893(5) 0.9399(4) -0.0313(2) 0.0525(12) Uani 1 1 d . . .
H8A H 0.5981 0.9062 -0.0134 0.063 Uiso 1 1 calc R . .
H8B H 0.6660 0.9118 -0.0663 0.063 Uiso 1 1 calc R . .
C9 C 0.7868(4) 0.8669(4) 0.03759(18) 0.0433(11) Uani 1 1 d . . .
C10 C 0.8666(4) 0.7879(4) 0.05125(18) 0.0433(11) Uani 1 1 d . . .
C11 C 0.9397(4) 0.6887(5) 0.1200(2) 0.0519(12) Uani 1 1 d . . .
H11A H 0.9066 0.5976 0.1021 0.062 Uiso 1 1 calc R . .
H11B H 0.9113 0.6654 0.1550 0.062 Uiso 1 1 calc R . .
C12 C 1.1014(5) 0.7770(5) 0.11682(19) 0.0487(11) Uani 1 1 d . . .
C13 C 1.1777(5) 0.9083(5) 0.1406(2) 0.0614(15) Uani 1 1 d . . .
H13 H 1.1280 0.9451 0.1587 0.074 Uiso 1 1 calc R . .
C14 C 1.3263(5) 0.9859(5) 0.1380(2) 0.0641(15) Uani 1 1 d . . .
H14 H 1.3770 1.0755 0.1542 0.077 Uiso 1 1 calc R . .
C15 C 1.4018(5) 0.9336(5) 0.1117(2) 0.0542(13) Uani 1 1 d . . .
C16 C 1.3260(5) 0.8034(5) 0.08684(19) 0.0499(11) Uani 1 1 d . . .
C17 C 1.1771(5) 0.7258(5) 0.0897(2) 0.0492(11) Uani 1 1 d . . .
H17 H 1.1262 0.6370 0.0729 0.059 Uiso 1 1 calc R . .
C18 C 1.3470(6) 0.6341(5) 0.0355(3) 0.0723(16) Uani 1 1 d . . .
H18A H 1.2939 0.5552 0.0586 0.108 Uiso 1 1 calc R . .
H18B H 1.4210 0.6216 0.0192 0.108 Uiso 1 1 calc R . .
H18C H 1.2813 0.6345 0.0107 0.108 Uiso 1 1 calc R . .

loop_
_atom_site_aniso_label
_atom_site_aniso_U_11
_atom_site_aniso_U_22
_atom_site_aniso_U_33
_atom_site_aniso_U_23
_atom_site_aniso_U_13
_atom_site_aniso_U_12
N1 0.060(2) 0.049(2) 0.043(3) -0.0039(18) -0.0023(18) 0.0311(17)
N2 0.051(2) 0.060(2) 0.039(3) 0.0002(17) 0.0049(17) 0.0332(17)
O1 0.063(2) 0.0514(18) 0.081(3) 0.0041(16) 0.0154(18) 0.0228(17)
O2 0.072(2) 0.0523(18) 0.085(3) -0.0074(18) 0.027(2) 0.0262(17)
O3 0.0593(18) 0.0674(19) 0.044(2) -0.0103(16) -0.0026(15) 0.0393(16)
O4 0.0681(19) 0.0615(19) 0.041(2) 0.0029(15) 0.0089(15) 0.0405(16)
O5 0.0514(19) 0.072(2) 0.094(4) -0.030(2) 0.0043(18) 0.0260(17)
O6 0.0499(18) 0.065(2) 0.091(3) -0.0173(19) -0.0043(17) 0.0258(17)
C1 0.055(3) 0.050(3) 0.059(4) 0.005(2) 0.005(2) 0.028(2)
C2 0.061(3) 0.059(3) 0.089(5) 0.012(3) 0.023(3) 0.033(2)
C3 0.067(3) 0.061(3) 0.077(5) 0.007(3) 0.018(3) 0.040(3)
C4 0.055(3) 0.050(2) 0.039(3) 0.0046(19) 0.002(2) 0.028(2)
C5 0.052(2) 0.053(3) 0.048(3) 0.005(2) 0.005(2) 0.028(2)
C6 0.054(3) 0.051(3) 0.057(4) -0.001(2) 0.005(2) 0.029(2)
C7 0.063(3) 0.075(3) 0.081(5) -0.007(3) 0.015(3) 0.037(3)
C8 0.060(3) 0.057(3) 0.044(3) -0.002(2) -0.007(2) 0.032(2)
C9 0.045(2) 0.042(2) 0.040(3) -0.0050(19) -0.0004(19) 0.020(2)
C10 0.044(2) 0.049(2) 0.036(3) -0.0025(19) 0.0047(19) 0.022(2)
C11 0.054(3) 0.062(3) 0.046(3) 0.008(2) 0.006(2) 0.034(2)
C12 0.053(2) 0.055(3) 0.046(3) 0.003(2) -0.001(2) 0.032(2)
C13 0.058(3) 0.062(3) 0.073(5) -0.017(3) -0.003(3) 0.036(2)
C14 0.063(3) 0.061(3) 0.071(4) -0.023(3) -0.014(3) 0.033(2)
C15 0.048(3) 0.050(3) 0.065(4) -0.003(2) -0.004(2) 0.025(2)
C16 0.058(3) 0.053(3) 0.044(3) -0.006(2) 0.000(2) 0.032(2)
C17 0.053(3) 0.051(2) 0.042(3) -0.001(2) 0.001(2) 0.025(2)
C18 0.078(3) 0.065(3) 0.074(4) -0.015(3) 0.010(3) 0.036(3)

loop_
_atom_type_symbol
_atom_type_description
_atom_type_scat_dispersion_real
_atom_type_scat_dispersion_imag
_atom_type_scat_source
C C 0.0033 0.0016 'International Tables Vol C Tables 4.2.6.8 and 6.1.1.4'
H H 0.0000 0.0000 'International Tables Vol C Tables 4.2.6.8 and 6.1.1.4'
N N 0.0061 0.0033 'International Tables Vol C Tables 4.2.6.8 and 6.1.1.4'
O O 0.0106 0.0060 'International Tables Vol C Tables 4.2.6.8 and 6.1.1.4'

loop_
_geom_angle_atom_site_label_1
_geom_angle_atom_site_label_2
_geom_angle_atom_site_label_3
_geom_angle
_geom_angle_site_symmetry_1
_geom_angle_site_symmetry_3
_geom_angle_publ_flag
C9 N1 C8 122.4(4) . . ?
C9 N1 H1 118.8 . . ?
C8 N1 H1 118.8 . . ?
C10 N2 C11 123.4(4) . . ?
C10 N2 H2A 118.3 . . ?
C11 N2 H2A 118.3 . . ?
C1 O1 H1A 109.5 . . ?
C6 O2 C7 119.1(4) . . ?
C16 O5 C18 118.8(4) . . ?
C15 O6 H6 109.5 . . ?
C2 C1 O1 119.8(4) . . ?
C2 C1 C6 119.9(4) . . ?
O1 C1 C6 120.3(4) . . ?
C1 C2 C3 119.9(5) . . ?
C1 C2 H2 120.0 . . ?
C3 C2 H2 120.0 . . ?
C4 C3 C2 120.5(5) . . ?
C4 C3 H3 119.7 . . ?
C2 C3 H3 119.7 . . ?
C3 C4 C5 119.1(4) . . ?
C3 C4 C8 120.9(4) . . ?
C5 C4 C8 120.1(4) . . ?
C6 C5 C4 120.2(4) . . ?
C6 C5 H5 119.9 . . ?
C4 C5 H5 119.9 . . ?
O2 C6 C5 125.4(4) . . ?
O2 C6 C1 114.2(4) . . ?
C5 C6 C1 120.4(4) . . ?
O2 C7 H7A 109.5 . . ?
O2 C7 H7B 109.5 . . ?
H7A C7 H7B 109.5 . . ?
O2 C7 H7C 109.5 . . ?
H7A C7 H7C 109.5 . . ?
H7B C7 H7C 109.5 . . ?
N1 C8 C4 113.0(4) . . ?
N1 C8 H8A 109.0 . . ?
C4 C8 H8A 109.0 . . ?
N1 C8 H8B 109.0 . . ?
C4 C8 H8B 109.0 . . ?
H8A C8 H8B 107.8 . . ?
O3 C9 N1 125.2(4) . . ?
O3 C9 C10 120.7(4) . . ?
N1 C9 C10 114.1(3) . . ?
O4 C10 N2 124.3(4) . . ?
O4 C10 C9 120.9(4) . . ?
N2 C10 C9 114.8(3) . . ?
N2 C11 C12 112.4(4) . . ?
N2 C11 H11A 109.1 . . ?
C12 C11 H11A 109.1 . . ?
N2 C11 H11B 109.1 . . ?
C12 C11 H11B 109.1 . . ?
H11A C11 H11B 107.8 . . ?
C13 C12 C17 118.7(4) . . ?
C13 C12 C11 121.6(4) . . ?
C17 C12 C11 119.7(4) . . ?
C12 C13 C14 120.4(5) . . ?
C12 C13 H13 119.8 . . ?
C14 C13 H13 119.8 . . ?
C13 C14 C15 120.9(5) . . ?
C13 C14 H14 119.6 . . ?
C15 C14 H14 119.6 . . ?
O6 C15 C16 120.8(4) . . ?
O6 C15 C14 120.1(4) . . ?
C16 C15 C14 119.1(4) . . ?
O5 C16 C17 126.5(4) . . ?
O5 C16 C15 113.6(4) . . ?
C17 C16 C15 119.8(4) . . ?
C16 C17 C12 121.1(4) . . ?
C16 C17 H17 119.5 . . ?
C12 C17 H17 119.5 . . ?
O5 C18 H18A 109.5 . . ?
O5 C18 H18B 109.5 . . ?
H18A C18 H18B 109.5 . . ?
O5 C18 H18C 109.5 . . ?
H18A C18 H18C 109.5 . . ?
H18B C18 H18C 109.5 . . ?

loop_
_geom_bond_atom_site_label_1
_geom_bond_atom_site_label_2
_geom_bond_distance
_geom_bond_site_symmetry_2
_geom_bond_publ_flag
N1 C9 1.311(7) . ?
N1 C8 1.439(6) . ?
N1 H1 0.8600 . ?
N2 C10 1.301(7) . ?
N2 C11 1.445(6) . ?
N2 H2A 0.8600 . ?
O1 C1 1.356(6) . ?
O1 H1A 0.8200 . ?
O2 C6 1.352(6) . ?
O2 C7 1.395(6) . ?
O3 C9 1.220(6) . ?
O4 C10 1.229(6) . ?
O5 C16 1.346(6) . ?
O5 C18 1.385(6) . ?
O6 C15 1.342(6) . ?
O6 H6 0.8200 . ?
C1 C2 1.351(8) . ?
C1 C6 1.366(7) . ?
C2 C3 1.380(7) . ?
C2 H2 0.9300 . ?
C3 C4 1.358(7) . ?
C3 H3 0.9300 . ?
C4 C5 1.378(7) . ?
C4 C8 1.492(6) . ?
C5 C6 1.361(6) . ?
C5 H5 0.9300 . ?
C7 H7A 0.9600 . ?
C7 H7B 0.9600 . ?
C7 H7C 0.9600 . ?
C8 H8A 0.9700 . ?
C8 H8B 0.9700 . ?
C9 C10 1.501(6) . ?
C11 C12 1.486(7) . ?
C11 H11A 0.9700 . ?
C11 H11B 0.9700 . ?
C12 C13 1.363(7) . ?
C12 C17 1.375(7) . ?
C13 C14 1.364(7) . ?
C13 H13 0.9300 . ?
C14 C15 1.369(8) . ?
C14 H14 0.9300 . ?
C15 C16 1.368(7) . ?
C16 C17 1.366(6) . ?
C17 H17 0.9300 . ?
C18 H18A 0.9600 . ?
C18 H18B 0.9600 . ?
C18 H18C 0.9600 . ?

loop_
_geom_torsion_atom_site_label_1
_geom_torsion_atom_site_label_2
_geom_torsion_atom_site_label_3
_geom_torsion_atom_site_label_4
_geom_torsion
_geom_torsion_site_symmetry_1
_geom_torsion_site_symmetry_2
_geom_torsion_site_symmetry_3
_geom_torsion_site_symmetry_4
_geom_torsion_publ_flag
O1 C1 C2 C3 -178.3(5) . . . . ?
C6 C1 C2 C3 1.8(9) . . . . ?
C1 C2 C3 C4 -0.3(9) . . . . ?
C2 C3 C4 C5 -0.8(8) . . . . ?
C2 C3 C4 C8 179.0(5) . . . . ?
C3 C4 C5 C6 0.4(8) . . . . ?
C8 C4 C5 C6 -179.4(4) . . . . ?
C7 O2 C6 C5 0.1(9) . . . . ?
C7 O2 C6 C1 179.4(5) . . . . ?
C4 C5 C6 O2 -179.6(6) . . . . ?
C4 C5 C6 C1 1.1(8) . . . . ?
C2 C1 C6 O2 178.4(6) . . . . ?
O1 C1 C6 O2 -1.5(8) . . . . ?
C2 C1 C6 C5 -2.2(9) . . . . ?
O1 C1 C6 C5 177.8(5) . . . . ?
C9 N1 C8 C4 70.5(6) . . . . ?
C3 C4 C8 N1 61.1(7) . . . . ?
C5 C4 C8 N1 -119.1(5) . . . . ?
C8 N1 C9 O3 0.3(7) . . . . ?
C8 N1 C9 C10 -179.9(4) . . . . ?
C11 N2 C10 O4 1.1(7) . . . . ?
C11 N2 C10 C9 179.8(4) . . . . ?
O3 C9 C10 O4 -170.6(4) . . . . ?
N1 C9 C10 O4 9.6(6) . . . . ?
O3 C9 C10 N2 10.7(7) . . . . ?
N1 C9 C10 N2 -169.1(3) . . . . ?
C10 N2 C11 C12 70.3(6) . . . . ?
N2 C11 C12 C13 61.5(7) . . . . ?
N2 C11 C12 C17 -118.9(5) . . . . ?
C17 C12 C13 C14 -0.9(8) . . . . ?
C11 C12 C13 C14 178.6(5) . . . . ?
C12 C13 C14 C15 -0.3(9) . . . . ?
C13 C14 C15 O6 -178.8(5) . . . . ?
C13 C14 C15 C16 1.6(9) . . . . ?
C18 O5 C16 C17 -0.9(9) . . . . ?
C18 O5 C16 C15 178.9(5) . . . . ?
O6 C15 C16 O5 -1.1(8) . . . . ?
C14 C15 C16 O5 178.4(5) . . . . ?
O6 C15 C16 C17 178.7(5) . . . . ?
C14 C15 C16 C17 -1.7(8) . . . . ?
O5 C16 C17 C12 -179.7(6) . . . . ?
C15 C16 C17 C12 0.5(8) . . . . ?
C13 C12 C17 C16 0.8(8) . . . . ?
C11 C12 C17 C16 -178.8(4) . . . . ?

loop_
_cod_related_entry_id
_cod_related_entry_database
_cod_related_entry_code
1 ChemSpider 30653937
